data_7063141
loop_
_publ_author_name
'Wang, Fei'
'Zhang, Yi'
'Zhou, Wei'
'Long, Zhiqing'
'Xiong, Shenglun'
'Zhang, Qinpeng'
'Sessler, Jonathan L.'
'He, Qing'

_publ_section_title
;
 &#x201C;One-pot&#x201D; synthesis of oligopyrrolic dialdehydes
;
_journal_issue 18
_journal_name_full 'New Journal of Chemistry'
_journal_page_first 8153
_journal_page_last 8157
_journal_paper_doi 10.1039/D4NJ00933A
_journal_volume 48
_journal_year 2024
_chemical_formula_moiety '2(H2 O), 2(C22 H26 N4 O2)'
_chemical_formula_sum 'C44 H56 N8 O6'
_chemical_formula_weight 792.96
_chemical_name_systematic WF-3
_space_group_crystal_system triclinic
_space_group_IT_number 2
_space_group_name_Hall '-P 1'
_space_group_name_H-M_alt 'P -1'
_atom_sites_solution_hydrogens mixed
_atom_sites_solution_primary dual
_audit_creation_date 2022-02-10
_audit_creation_method
;
Olex2 1.3
(compiled 2020.11.12 svn.r5f609507 for OlexSys, GUI svn.r6408)
;
_audit_update_record
;
2023-10-03 deposited with the CCDC.	2024-04-08 downloaded from the CCDC.
;
_cell_angle_alpha 105.506(6)
_cell_angle_beta 102.442(6)
_cell_angle_gamma 90.015(6)
_cell_formula_units_Z 1
_cell_length_a 8.6855(7)
_cell_length_b 9.1540(9)
_cell_length_c 13.8725(13)
_cell_measurement_reflns_used 4144
_cell_measurement_temperature 150.0
_cell_measurement_theta_max 72.155
_cell_measurement_theta_min 5.018
_cell_volume 1035.89(17)
_computing_cell_refinement 'SAINT V8.40B (?, 2016)'
_computing_data_reduction 'SAINT V8.40B (?, 2016)'
_computing_molecular_graphics 'Olex2 1.3 (Dolomanov et al., 2009)'
_computing_publication_material 'Olex2 1.3 (Dolomanov et al., 2009)'
_computing_structure_refinement 'SHELXL 2018/3 (Sheldrick, 2015)'
_computing_structure_solution 'SHELXT 2018/2 (Sheldrick, 2018)'
_diffrn_ambient_temperature 150.0
_diffrn_measured_fraction_theta_full 0.987
_diffrn_measured_fraction_theta_max 0.971
_diffrn_measurement_device_type 'Bruker P4'
_diffrn_measurement_method '\w scans'
_diffrn_radiation_monochromator graphite
_diffrn_radiation_type CuK\a
_diffrn_radiation_wavelength 1.54178
_diffrn_reflns_av_R_equivalents 0.0814
_diffrn_reflns_av_unetI/netI 0.0732
_diffrn_reflns_Laue_measured_fraction_full 0.987
_diffrn_reflns_Laue_measured_fraction_max 0.971
_diffrn_reflns_limit_h_max 10
_diffrn_reflns_limit_h_min -10
_diffrn_reflns_limit_k_max 10
_diffrn_reflns_limit_k_min -11
_diffrn_reflns_limit_l_max 17
_diffrn_reflns_limit_l_min 0
_diffrn_reflns_number 5671
_diffrn_reflns_point_group_measured_fraction_full 0.987
_diffrn_reflns_point_group_measured_fraction_max 0.971
_diffrn_reflns_theta_full 67.679
_diffrn_reflns_theta_max 72.292
_diffrn_reflns_theta_min 5.023
_exptl_absorpt_coefficient_mu 0.695
_exptl_absorpt_correction_type none
_exptl_crystal_colour 'dull brownish brown'
_exptl_crystal_colour_lustre dull
_exptl_crystal_colour_modifier brownish
_exptl_crystal_colour_primary brown
_exptl_crystal_density_diffrn 1.271
_exptl_crystal_description needle
_exptl_crystal_F_000 424
_exptl_crystal_preparation CHCl3/n-hexane
_exptl_crystal_recrystallization_method CHCl3/n-hexane
_exptl_crystal_size_max 0.1
_exptl_crystal_size_mid 0.04
_exptl_crystal_size_min 0.04
_refine_diff_density_max 1.089
_refine_diff_density_min -0.533
_refine_diff_density_rms 0.108
_refine_ls_extinction_method none
_refine_ls_goodness_of_fit_ref 1.056
_refine_ls_hydrogen_treatment constr
_refine_ls_matrix_type full
_refine_ls_number_parameters 269
_refine_ls_number_reflns 3985
_refine_ls_number_restraints 3
_refine_ls_restrained_S_all 1.055
_refine_ls_R_factor_all 0.1331
_refine_ls_R_factor_gt 0.1186
_refine_ls_shift/su_max 0.000
_refine_ls_shift/su_mean 0.000
_refine_ls_structure_factor_coef Fsqd
_refine_ls_weighting_details 'w=1/[\s^2^(Fo^2^)+(0.1818P)^2^+1.4580P] where P=(Fo^2^+2Fc^2^)/3'
_refine_ls_weighting_scheme calc
_refine_ls_wR_factor_gt 0.2934
_refine_ls_wR_factor_ref 0.3077
_reflns_Friedel_coverage 0.000
_reflns_number_gt 3264
_reflns_number_total 3985
_reflns_threshold_expression 'I > 2\s(I)'
_cod_data_source_file d4nj00933a2.cif
_cod_data_source_block cu_20211202_wf_3_0m_5
_cod_depositor_comments 'Adding full bibliography for 7063139--7063144.cif.'
_cod_database_code 7063141
_shelx_shelxl_version_number 2018/3
_shelx_space_group_comment
;
The symmetry employed for this shelxl refinement is uniquely defined
by the following loop, which should always be used as a source of
symmetry information in preference to the above space-group names.
They are only intended as comments.
;
_shelx_estimated_absorpt_t_max 0.973
_shelx_estimated_absorpt_t_min 0.934
_olex2_refinement_description
;
1. Fixed Uiso
 At 1.2 times of:
  All C(H) groups, All C(H,H) groups, All N(H) groups
 At 1.5 times of:
  All C(H,H,H) groups, All O(H,H) groups
2. Restrained distances
 H3A-H4
 2.52 with sigma of 0.01
 H1-H3B
 2.52 with sigma of 0.01
 H4-H3B
 2.52 with sigma of 0.01
3.a Free rotating group:
 O3(H3A,H3B)
3.b Secondary CH2 refined with riding coordinates:
 C4(H4A,H4B), C16(H16A,H16B), C19(H19A,H19B), C7(H7A,H7B)
3.c Aromatic/amide H refined with riding coordinates:
 N4(H4), N1(H1), C1(H1A), C11(H11), C12(H12), C22(H22)
3.d Idealised Me refined as rotating group:
 C8(H8A,H8B,H8C), C17(H17A,H17B,H17C), C5(H5A,H5B,H5C), C20(H20A,H20B,H20C)
;
_olex2_submission_original_sample_id WF-3
_olex2_submission_special_instructions 'No special instructions were received'

loop_
_space_group_symop_operation_xyz
'x, y, z'
'-x, -y, -z'

loop_
_atom_site_label
_atom_site_type_symbol
_atom_site_fract_x
_atom_site_fract_y
_atom_site_fract_z
_atom_site_U_iso_or_equiv
_atom_site_adp_type
_atom_site_occupancy
_atom_site_site_symmetry_order
_atom_site_calc_flag
_atom_site_refinement_flags_posn
_atom_site_refinement_flags_adp
_atom_site_refinement_flags_occupancy
_atom_site_disorder_assembly
_atom_site_disorder_group
O3 O 0.2567(3) 0.7039(3) 0.5014(2) 0.0399(7) Uani 1 1 d G . . . .
H3A H 0.329849 0.777498 0.524160 0.060 Uiso 1 1 d DG U . . .
H3B H 0.181401 0.737356 0.461955 0.060 Uiso 1 1 d DG U . . .
O1 O 0.0962(4) 0.8669(3) 0.6578(2) 0.0452(7) Uani 1 1 d . . . . .
N4 N 0.3816(3) 0.4437(3) 0.3717(2) 0.0279(6) Uani 1 1 d . . . . .
H4 H 0.341616 0.509812 0.417145 0.033 Uiso 1 1 calc DR U . . .
N1 N 0.1189(3) 0.5442(3) 0.6241(2) 0.0278(6) Uani 1 1 d . . . . .
H1 H 0.159031 0.573859 0.578876 0.033 Uiso 1 1 calc DR U . . .
O2 O 0.4111(4) 0.7408(3) 0.3416(2) 0.0456(7) Uani 1 1 d . . . . .
N2 N 0.2492(3) 0.3323(3) 0.4966(2) 0.0278(6) Uani 1 1 d . . . . .
N3 N 0.2487(4) 0.0284(4) 0.4951(2) 0.0427(8) Uani 1 1 d . . . . .
C15 C 0.4568(4) 0.2266(4) 0.2805(2) 0.0295(7) Uani 1 1 d . . . . .
C2 C 0.0522(4) 0.6366(4) 0.6973(2) 0.0285(7) Uani 1 1 d . . . . .
C9 C 0.1134(4) 0.3986(4) 0.6322(2) 0.0266(7) Uani 1 1 d . . . . .
C10 C 0.1810(4) 0.2839(4) 0.5606(2) 0.0280(7) Uani 1 1 d . . . . .
C14 C 0.3840(4) 0.2914(4) 0.3615(2) 0.0286(7) Uani 1 1 d . . . . .
C21 C 0.4511(4) 0.4772(4) 0.3003(2) 0.0289(7) Uani 1 1 d . . . . .
C3 C 0.0025(4) 0.5482(4) 0.7540(2) 0.0298(7) Uani 1 1 d . . . . .
C18 C 0.4979(4) 0.3439(4) 0.2418(2) 0.0289(7) Uani 1 1 d . . . . .
C1 C 0.0437(4) 0.7970(4) 0.7082(3) 0.0339(8) Uani 1 1 d . . . . .
H1A H -0.007316 0.853240 0.759168 0.041 Uiso 1 1 calc R U . . .
C13 C 0.3157(4) 0.2321(4) 0.4315(2) 0.0281(7) Uani 1 1 d . . . . .
C4 C -0.0708(4) 0.6065(4) 0.8446(3) 0.0352(8) Uani 1 1 d . . . . .
H4A H -0.136996 0.523171 0.851194 0.042 Uiso 1 1 calc R U . . .
H4B H -0.140618 0.688250 0.832351 0.042 Uiso 1 1 calc R U . . .
C16 C 0.4829(4) 0.0612(5) 0.2380(3) 0.0387(8) Uani 1 1 d . . . . .
H16A H 0.523465 0.017391 0.295853 0.046 Uiso 1 1 calc R U . . .
H16B H 0.564991 0.053447 0.197454 0.046 Uiso 1 1 calc R U . . .
C6 C 0.0406(4) 0.3983(4) 0.7133(2) 0.0295(7) Uani 1 1 d . . . . .
C11 C 0.1780(5) 0.1291(4) 0.5589(3) 0.0354(8) Uani 1 1 d . . . . .
H11 H 0.125557 0.095632 0.603240 0.042 Uiso 1 1 calc R U . . .
C12 C 0.3171(4) 0.0782(4) 0.4324(3) 0.0369(8) Uani 1 1 d . . . . .
H12 H 0.368277 0.008934 0.387107 0.044 Uiso 1 1 calc R U . . .
C19 C 0.5749(4) 0.3319(5) 0.1529(3) 0.0368(8) Uani 1 1 d . . . . .
H19A H 0.640874 0.243115 0.146003 0.044 Uiso 1 1 calc R U . . .
H19B H 0.645311 0.423853 0.167356 0.044 Uiso 1 1 calc R U . . .
C7 C 0.0092(4) 0.2636(4) 0.7509(3) 0.0333(8) Uani 1 1 d . . . . .
H7A H -0.029535 0.174954 0.691092 0.040 Uiso 1 1 calc R U . . .
H7B H -0.074973 0.286330 0.789894 0.040 Uiso 1 1 calc R U . . .
C8 C 0.1552(5) 0.2229(5) 0.8191(3) 0.0421(9) Uani 1 1 d . . . . .
H8A H 0.236772 0.194291 0.779660 0.063 Uiso 1 1 calc R U . . .
H8B H 0.127668 0.137518 0.843536 0.063 Uiso 1 1 calc R U . . .
H8C H 0.195138 0.310781 0.877912 0.063 Uiso 1 1 calc R U . . .
C22 C 0.4621(4) 0.6296(4) 0.2909(3) 0.0340(8) Uani 1 1 d . . . . .
H22 H 0.514246 0.644708 0.240416 0.041 Uiso 1 1 calc R U . . .
C17 C 0.3341(6) -0.0329(5) 0.1700(3) 0.0511(10) Uani 1 1 d . . . . .
H17A H 0.293176 0.009435 0.112243 0.077 Uiso 1 1 calc R U . . .
H17B H 0.253880 -0.030052 0.210314 0.077 Uiso 1 1 calc R U . . .
H17C H 0.360023 -0.138187 0.143747 0.077 Uiso 1 1 calc R U . . .
C5 C 0.0520(5) 0.6678(6) 0.9446(3) 0.0526(11) Uani 1 1 d . . . . .
H5A H 0.113068 0.754898 0.940190 0.079 Uiso 1 1 calc R U . . .
H5B H 0.123129 0.588095 0.956175 0.079 Uiso 1 1 calc R U . . .
H5C H -0.001295 0.699841 1.001622 0.079 Uiso 1 1 calc R U . . .
C20 C 0.4554(5) 0.3150(7) 0.0516(3) 0.0536(12) Uani 1 1 d . . . . .
H20A H 0.511250 0.303071 -0.004013 0.080 Uiso 1 1 calc R U . . .
H20B H 0.394355 0.405675 0.056374 0.080 Uiso 1 1 calc R U . . .
H20C H 0.383705 0.225340 0.037584 0.080 Uiso 1 1 calc R U . . .

loop_
_atom_site_aniso_label
_atom_site_aniso_U_11
_atom_site_aniso_U_22
_atom_site_aniso_U_33
_atom_site_aniso_U_23
_atom_site_aniso_U_13
_atom_site_aniso_U_12
O3 0.0465(15) 0.0315(13) 0.0419(14) 0.0120(11) 0.0078(11) 0.0026(11)
O1 0.0548(17) 0.0330(14) 0.0505(16) 0.0135(12) 0.0154(13) 0.0041(12)
N4 0.0296(13) 0.0272(14) 0.0262(13) 0.0058(11) 0.0068(10) 0.0033(11)
N1 0.0284(13) 0.0322(15) 0.0253(13) 0.0125(11) 0.0056(10) 0.0022(11)
O2 0.0533(16) 0.0356(15) 0.0517(16) 0.0133(12) 0.0176(13) 0.0062(12)
N2 0.0261(13) 0.0297(14) 0.0264(13) 0.0069(11) 0.0045(10) 0.0024(11)
N3 0.064(2) 0.0272(15) 0.0404(17) 0.0107(13) 0.0181(15) 0.0080(14)
C15 0.0245(14) 0.0368(18) 0.0273(15) 0.0104(14) 0.0034(12) 0.0023(13)
C2 0.0239(14) 0.0300(17) 0.0275(15) 0.0036(13) 0.0026(12) 0.0028(12)
C9 0.0254(14) 0.0304(17) 0.0227(14) 0.0058(12) 0.0042(11) 0.0034(12)
C10 0.0276(15) 0.0358(18) 0.0213(14) 0.0095(13) 0.0049(11) 0.0016(13)
C14 0.0243(14) 0.0312(17) 0.0274(15) 0.0049(13) 0.0035(12) 0.0023(12)
C21 0.0203(14) 0.0386(19) 0.0273(15) 0.0096(13) 0.0036(11) -0.0019(12)
C3 0.0232(14) 0.0383(18) 0.0252(15) 0.0063(13) 0.0025(12) 0.0038(13)
C18 0.0216(14) 0.0371(18) 0.0269(15) 0.0089(13) 0.0031(11) 0.0014(12)
C1 0.0339(17) 0.0325(18) 0.0322(17) 0.0052(14) 0.0058(13) 0.0056(14)
C13 0.0282(15) 0.0310(17) 0.0243(14) 0.0072(12) 0.0046(12) 0.0009(12)
C4 0.0294(16) 0.043(2) 0.0341(17) 0.0085(15) 0.0116(13) 0.0046(14)
C16 0.0376(19) 0.040(2) 0.0389(19) 0.0075(16) 0.0144(15) 0.0080(15)
C6 0.0251(15) 0.0343(18) 0.0277(15) 0.0092(13) 0.0019(12) 0.0005(13)
C11 0.048(2) 0.0302(18) 0.0299(16) 0.0065(14) 0.0147(14) 0.0003(15)
C12 0.046(2) 0.0320(18) 0.0348(18) 0.0070(15) 0.0161(15) 0.0061(15)
C19 0.0288(16) 0.049(2) 0.0349(18) 0.0113(16) 0.0117(14) 0.0048(15)
C7 0.0335(17) 0.0365(18) 0.0332(17) 0.0119(14) 0.0118(13) -0.0023(14)
C8 0.054(2) 0.041(2) 0.0328(18) 0.0141(16) 0.0074(16) 0.0052(17)
C22 0.0322(17) 0.0361(18) 0.0353(17) 0.0125(14) 0.0074(13) -0.0020(14)
C17 0.064(3) 0.037(2) 0.045(2) -0.0010(17) 0.0115(19) 0.0000(19)
C5 0.045(2) 0.077(3) 0.0296(18) 0.0006(19) 0.0131(16) -0.001(2)
C20 0.045(2) 0.087(4) 0.0325(19) 0.018(2) 0.0123(17) 0.008(2)

loop_
_atom_type_symbol
_atom_type_description
_atom_type_scat_dispersion_real
_atom_type_scat_dispersion_imag
_atom_type_scat_source
C C 0.0181 0.0091 'International Tables Vol C Tables 4.2.6.8 and 6.1.1.4'
H H 0.0000 0.0000 'International Tables Vol C Tables 4.2.6.8 and 6.1.1.4'
N N 0.0311 0.0180 'International Tables Vol C Tables 4.2.6.8 and 6.1.1.4'
O O 0.0492 0.0322 'International Tables Vol C Tables 4.2.6.8 and 6.1.1.4'

loop_
_geom_angle_atom_site_label_1
_geom_angle_atom_site_label_2
_geom_angle_atom_site_label_3
_geom_angle
_geom_angle_site_symmetry_1
_geom_angle_site_symmetry_3
_geom_angle_publ_flag
H3A O3 H3B 104.5 . . ?
C14 N4 H4 125.5 . . ?
C14 N4 C21 109.1(3) . . ?
C21 N4 H4 125.5 . . ?
C2 N1 H1 125.3 . . ?
C9 N1 H1 125.3 . . ?
C9 N1 C2 109.5(3) . . ?
C13 N2 C10 118.8(3) . . ?
C12 N3 C11 118.0(3) . . ?
C14 C15 C16 127.7(3) . . ?
C18 C15 C14 107.5(3) . . ?
C18 C15 C16 124.8(3) . . ?
N1 C2 C3 108.2(3) . . ?
N1 C2 C1 121.9(3) . . ?
C3 C2 C1 129.9(3) . . ?
N1 C9 C10 117.3(3) . . ?
N1 C9 C6 107.8(3) . . ?
C6 C9 C10 134.9(3) . . ?
N2 C10 C9 116.7(3) . . ?
N2 C10 C11 120.6(3) . . ?
C11 C10 C9 122.7(3) . . ?
N4 C14 C15 107.8(3) . . ?
N4 C14 C13 117.7(3) . . ?
C15 C14 C13 134.5(3) . . ?
N4 C21 C18 108.8(3) . . ?
N4 C21 C22 121.7(3) . . ?
C18 C21 C22 129.4(3) . . ?
C2 C3 C4 125.5(3) . . ?
C2 C3 C6 107.3(3) . . ?
C6 C3 C4 127.2(3) . . ?
C15 C18 C19 127.9(3) . . ?
C21 C18 C15 106.8(3) . . ?
C21 C18 C19 125.3(3) . . ?
O1 C1 C2 125.8(3) . . ?
O1 C1 H1A 117.1 . . ?
C2 C1 H1A 117.1 . . ?
N2 C13 C14 116.1(3) . . ?
N2 C13 C12 120.4(3) . . ?
C12 C13 C14 123.5(3) . . ?
C3 C4 H4A 109.1 . . ?
C3 C4 H4B 109.1 . . ?
C3 C4 C5 112.5(3) . . ?
H4A C4 H4B 107.8 . . ?
C5 C4 H4A 109.1 . . ?
C5 C4 H4B 109.1 . . ?
C15 C16 H16A 108.8 . . ?
C15 C16 H16B 108.8 . . ?
C15 C16 C17 113.8(3) . . ?
H16A C16 H16B 107.7 . . ?
C17 C16 H16A 108.8 . . ?
C17 C16 H16B 108.8 . . ?
C9 C6 C3 107.2(3) . . ?
C9 C6 C7 126.9(3) . . ?
C3 C6 C7 125.9(3) . . ?
N3 C11 C10 120.7(3) . . ?
N3 C11 H11 119.6 . . ?
C10 C11 H11 119.6 . . ?
N3 C12 C13 121.4(3) . . ?
N3 C12 H12 119.3 . . ?
C13 C12 H12 119.3 . . ?
C18 C19 H19A 109.0 . . ?
C18 C19 H19B 109.0 . . ?
C18 C19 C20 112.8(3) . . ?
H19A C19 H19B 107.8 . . ?
C20 C19 H19A 109.0 . . ?
C20 C19 H19B 109.0 . . ?
C6 C7 H7A 109.1 . . ?
C6 C7 H7B 109.1 . . ?
C6 C7 C8 112.7(3) . . ?
H7A C7 H7B 107.8 . . ?
C8 C7 H7A 109.1 . . ?
C8 C7 H7B 109.1 . . ?
C7 C8 H8A 109.5 . . ?
C7 C8 H8B 109.5 . . ?
C7 C8 H8C 109.5 . . ?
H8A C8 H8B 109.5 . . ?
H8A C8 H8C 109.5 . . ?
H8B C8 H8C 109.5 . . ?
O2 C22 C21 126.1(3) . . ?
O2 C22 H22 116.9 . . ?
C21 C22 H22 116.9 . . ?
C16 C17 H17A 109.5 . . ?
C16 C17 H17B 109.5 . . ?
C16 C17 H17C 109.5 . . ?
H17A C17 H17B 109.5 . . ?
H17A C17 H17C 109.5 . . ?
H17B C17 H17C 109.5 . . ?
C4 C5 H5A 109.5 . . ?
C4 C5 H5B 109.5 . . ?
C4 C5 H5C 109.5 . . ?
H5A C5 H5B 109.5 . . ?
H5A C5 H5C 109.5 . . ?
H5B C5 H5C 109.5 . . ?
C19 C20 H20A 109.5 . . ?
C19 C20 H20B 109.5 . . ?
C19 C20 H20C 109.5 . . ?
H20A C20 H20B 109.5 . . ?
H20A C20 H20C 109.5 . . ?
H20B C20 H20C 109.5 . . ?

loop_
_geom_bond_atom_site_label_1
_geom_bond_atom_site_label_2
_geom_bond_distance
_geom_bond_site_symmetry_2
_geom_bond_publ_flag
O3 H3A 0.8699 . ?
O3 H3B 0.8696 . ?
O1 C1 1.217(5) . ?
N4 H4 0.8800 . ?
N4 C14 1.364(5) . ?
N4 C21 1.364(4) . ?
N1 H1 0.8800 . ?
N1 C2 1.370(4) . ?
N1 C9 1.368(4) . ?
O2 C22 1.216(5) . ?
N2 C10 1.332(4) . ?
N2 C13 1.331(4) . ?
N3 C11 1.345(5) . ?
N3 C12 1.322(5) . ?
C15 C14 1.401(5) . ?
C15 C18 1.400(5) . ?
C15 C16 1.508(5) . ?
C2 C3 1.395(5) . ?
C2 C1 1.439(5) . ?
C9 C10 1.458(4) . ?
C9 C6 1.406(4) . ?
C10 C11 1.411(5) . ?
C14 C13 1.456(5) . ?
C21 C18 1.388(5) . ?
C21 C22 1.441(5) . ?
C3 C4 1.502(4) . ?
C3 C6 1.406(5) . ?
C18 C19 1.504(4) . ?
C1 H1A 0.9500 . ?
C13 C12 1.412(5) . ?
C4 H4A 0.9900 . ?
C4 H4B 0.9900 . ?
C4 C5 1.524(5) . ?
C16 H16A 0.9900 . ?
C16 H16B 0.9900 . ?
C16 C17 1.530(6) . ?
C6 C7 1.508(5) . ?
C11 H11 0.9500 . ?
C12 H12 0.9500 . ?
C19 H19A 0.9900 . ?
C19 H19B 0.9900 . ?
C19 C20 1.526(5) . ?
C7 H7A 0.9900 . ?
C7 H7B 0.9900 . ?
C7 C8 1.520(5) . ?
C8 H8A 0.9800 . ?
C8 H8B 0.9800 . ?
C8 H8C 0.9800 . ?
C22 H22 0.9500 . ?
C17 H17A 0.9800 . ?
C17 H17B 0.9800 . ?
C17 H17C 0.9800 . ?
C5 H5A 0.9800 . ?
C5 H5B 0.9800 . ?
C5 H5C 0.9800 . ?
C20 H20A 0.9800 . ?
C20 H20B 0.9800 . ?
C20 H20C 0.9800 . ?

loop_
_geom_torsion_atom_site_label_1
_geom_torsion_atom_site_label_2
_geom_torsion_atom_site_label_3
_geom_torsion_atom_site_label_4
_geom_torsion
_geom_torsion_site_symmetry_1
_geom_torsion_site_symmetry_2
_geom_torsion_site_symmetry_3
_geom_torsion_site_symmetry_4
_geom_torsion_publ_flag
N4 C14 C13 N2 3.3(4) . . . . ?
N4 C14 C13 C12 -176.9(3) . . . . ?
N4 C21 C18 C15 -0.8(3) . . . . ?
N4 C21 C18 C19 178.1(3) . . . . ?
N4 C21 C22 O2 -1.4(5) . . . . ?
N1 C2 C3 C4 177.4(3) . . . . ?
N1 C2 C3 C6 -0.1(3) . . . . ?
N1 C2 C1 O1 -2.0(5) . . . . ?
N1 C9 C10 N2 3.1(4) . . . . ?
N1 C9 C10 C11 -177.9(3) . . . . ?
N1 C9 C6 C3 -0.1(3) . . . . ?
N1 C9 C6 C7 -179.7(3) . . . . ?
N2 C10 C11 N3 2.3(5) . . . . ?
N2 C13 C12 N3 2.2(5) . . . . ?
C15 C14 C13 N2 -176.7(3) . . . . ?
C15 C14 C13 C12 3.1(6) . . . . ?
C15 C18 C19 C20 92.9(5) . . . . ?
C2 N1 C9 C10 -179.4(3) . . . . ?
C2 N1 C9 C6 0.0(3) . . . . ?
C2 C3 C4 C5 -84.0(4) . . . . ?
C2 C3 C6 C9 0.1(3) . . . . ?
C2 C3 C6 C7 179.8(3) . . . . ?
C9 N1 C2 C3 0.0(3) . . . . ?
C9 N1 C2 C1 179.0(3) . . . . ?
C9 C10 C11 N3 -176.7(3) . . . . ?
C9 C6 C7 C8 79.1(4) . . . . ?
C10 N2 C13 C14 178.2(3) . . . . ?
C10 N2 C13 C12 -1.6(5) . . . . ?
C10 C9 C6 C3 179.2(3) . . . . ?
C10 C9 C6 C7 -0.5(6) . . . . ?
C14 N4 C21 C18 0.7(3) . . . . ?
C14 N4 C21 C22 178.4(3) . . . . ?
C14 C15 C18 C21 0.6(3) . . . . ?
C14 C15 C18 C19 -178.2(3) . . . . ?
C14 C15 C16 C17 76.3(5) . . . . ?
C14 C13 C12 N3 -177.6(3) . . . . ?
C21 N4 C14 C15 -0.3(3) . . . . ?
C21 N4 C14 C13 179.7(3) . . . . ?
C21 C18 C19 C20 -85.7(5) . . . . ?
C3 C2 C1 O1 176.7(4) . . . . ?
C3 C6 C7 C8 -100.5(4) . . . . ?
C18 C15 C14 N4 -0.2(3) . . . . ?
C18 C15 C14 C13 179.8(3) . . . . ?
C18 C15 C16 C17 -101.3(4) . . . . ?
C18 C21 C22 O2 175.9(4) . . . . ?
C1 C2 C3 C4 -1.5(5) . . . . ?
C1 C2 C3 C6 -178.9(3) . . . . ?
C13 N2 C10 C9 178.5(3) . . . . ?
C13 N2 C10 C11 -0.5(5) . . . . ?
C4 C3 C6 C9 -177.3(3) . . . . ?
C4 C3 C6 C7 2.4(5) . . . . ?
C16 C15 C14 N4 -178.1(3) . . . . ?
C16 C15 C14 C13 1.9(6) . . . . ?
C16 C15 C18 C21 178.6(3) . . . . ?
C16 C15 C18 C19 -0.2(5) . . . . ?
C6 C9 C10 N2 -176.1(3) . . . . ?
C6 C9 C10 C11 2.9(6) . . . . ?
C6 C3 C4 C5 92.9(4) . . . . ?
C11 N3 C12 C13 -0.4(6) . . . . ?
C12 N3 C11 C10 -1.7(6) . . . . ?
C22 C21 C18 C15 -178.3(3) . . . . ?
C22 C21 C18 C19 0.6(5) . . . . ?
